data_4103719
loop_
_publ_author_name
'Yayoi Fuwa'
'Takashi Endo'
'Makoto Wakeshima'
'Yukio Hinatsu'
'Kenji Ohoyama'

_publ_contact_author_address
;
Division of Chemistry, Graduate School of Science Hokkaido University
Sapporo 060-0810 Japan
;
_publ_contact_author_email wake@sci.hokudai.ac.jp
_publ_contact_author_name 'Makoto Wakeshiima'
_publ_section_title
;
 Orthogonal Spin Arrangement in Quasi-Two-Dimensional La2Co2O3Se2
;
_journal_name_full 'Journal of the American Chemical Society'
_journal_page_first 18020
_journal_page_last 18022
_journal_paper_doi 10.1021/ja109007g
_journal_volume 132
_journal_year 2010
_chemical_formula_sum 'Co2 La2 O3 Se2'
_space_group_IT_number 139
_symmetry_cell_setting tetragonal
_symmetry_space_group_name_Hall '-I 4 2'
_symmetry_space_group_name_H-M 'I 4/m m m'
_cell_angle_alpha 90.00000
_cell_angle_beta 90.00000
_cell_angle_gamma 90.00000
_cell_formula_units_Z 2
_cell_length_a 4.05171(3)
_cell_length_b 4.05171(3)
_cell_length_c 18.3438(2)
_cell_measurement_temperature 10
_cell_volume 301.138(5)
_computing_structure_refinement FULLPROF
_diffrn_radiation_probe neutron
_diffrn_radiation_type 'Constant Wavelength Neutron Diffraction'
_diffrn_radiation_wavelength 1.84490
_diffrn_source 'nuclear reactor'
_pd_meas_2theta_range_inc 0.100067
_pd_meas_2theta_range_max 152.90100
_pd_meas_2theta_range_min 3.00000
_pd_meas_number_of_points 1500
_pd_proc_2theta_range_inc 0.100067
_pd_proc_2theta_range_max 153.0022
_pd_proc_2theta_range_min 3.1012
_pd_proc_ls_prof_R_factor 3.9880
_pd_proc_ls_prof_wR_expected 1.9461
_pd_proc_ls_prof_wR_factor 5.4948
_pd_proc_wavelength 1.844900
_refine_ls_number_parameters 35
_refine_ls_number_reflns 81
_refine_ls_number_restraints 0
_refine_ls_R_I_factor 2.3530
_cod_data_source_file ja109007g_si_002.cif
_cod_data_source_block La2Co2O3Se2
_cod_original_formula_sum 'La2 Co2 O3 Se2'
_cod_database_code 4103719
_pd_proc_ls_prof_cr_factor 7.1883
_pd_proc_ls_prof_cwr_factor 8.5532
_pd_proc_ls_prof_cwr_expected 3.0293
_pd_proc_ls_prof_chi2 7.9722
_pd_proc_ls_prof_echi2 8.3677

loop_
_symmetry_equiv_pos_as_xyz
x,y,z
-y,x,z
-x,-y,z
y,-x,z
-x,y,z
y,x,z
x,-y,z
-y,-x,z
-x,-y,-z
y,-x,-z
x,y,-z
-y,x,-z
x,-y,-z
-y,-x,-z
-x,y,-z
y,x,-z
x+1/2,y+1/2,z+1/2
-y+1/2,x+1/2,z+1/2
-x+1/2,-y+1/2,z+1/2
y+1/2,-x+1/2,z+1/2
-x+1/2,y+1/2,z+1/2
y+1/2,x+1/2,z+1/2
x+1/2,-y+1/2,z+1/2
-y+1/2,-x+1/2,z+1/2
-x+1/2,-y+1/2,-z+1/2
y+1/2,-x+1/2,-z+1/2
x+1/2,y+1/2,-z+1/2
-y+1/2,x+1/2,-z+1/2
x+1/2,-y+1/2,-z+1/2
-y+1/2,-x+1/2,-z+1/2
-x+1/2,y+1/2,-z+1/2
y+1/2,x+1/2,-z+1/2

loop_
_atom_site_label
_atom_site_fract_x
_atom_site_fract_y
_atom_site_fract_z
_atom_site_U_iso_or_equiv
_atom_site_occupancy
_atom_site_adp_type
_atom_site_type_symbol
LA 0.50000 0.50000 0.18311(6) 0.0009(4) 1.00000 Uiso LA
CO 0.50000 0.00000 0.00000 0.0047(10) 1.00000 Uiso CO
O1 0.50000 0.00000 0.25000 0.0027(4) 1.00000 Uiso O
O2 0.50000 0.50000 0.00000 0.0056(6) 1.00000 Uiso O
SE 0.00000 0.00000 0.09517(7) 0.0008(3) 1.00000 Uiso SE

loop_
_atom_type_symbol
_atom_type_scat_length_neutron
_atom_type_scat_source
LA 0.82400 V.F._Sears_Neutron_News_3_26_(1992)
CO 0.24900 V.F._Sears_Neutron_News_3_26_(1992)
O 0.58030 V.F._Sears_Neutron_News_3_26_(1992)
SE 0.79700 V.F._Sears_Neutron_News_3_26_(1992)
